data_7119615
loop_
_publ_author_name
Kai
Wang
Zi-Lu
Chen
Hua-Hong
Zou
Kun
Hu
Hai-Ye
Li
Zhong
Zhang
Wei-Yin
Sun
Fu-Pei
Liang

_publ_section_title
;
 A single-stranded {Gd18} nanowheel with a symmetric polydentate
 diacylhydrazone ligand
;
_journal_name_full Chem.Commun.
_journal_page_first 8297
_journal_volume 52
_journal_year 2016
_chemical_formula_sum 'C219 H324 Gd18 N30 O147'
_chemical_formula_weight 8559.58
_space_group_IT_number 167
_symmetry_cell_setting trigonal
_symmetry_space_group_name_Hall '-R 3 2"c'
_symmetry_space_group_name_H-M 'R -3 c :H'
_atom_sites_solution_hydrogens geom
_atom_sites_solution_primary direct
_atom_sites_solution_secondary difmap
_audit_creation_method SHELXL-97
_audit_update_record
;
2015-12-12 deposited with the CCDC.
2016-06-02 downloaded from the CCDC.
;
_cell_angle_alpha 90.00
_cell_angle_beta 90.00
_cell_angle_gamma 120.00
_cell_formula_units_Z 6
_cell_length_a 33.1977(3)
_cell_length_b 33.1977(3)
_cell_length_c 59.4184(8)
_cell_measurement_temperature 120(2)
_cell_volume 56711.0(11)
_computing_structure_refinement 'SHELXL-97 (Sheldrick, 1997)'
_computing_structure_solution 'SHELXS-97 (Sheldrick, 1990)'
_diffrn_ambient_temperature 120(2)
_diffrn_measured_fraction_theta_full 0.998
_diffrn_measured_fraction_theta_max 0.998
_diffrn_radiation_monochromator graphite
_diffrn_radiation_source 'fine-focus sealed tube'
_diffrn_radiation_type MoK\a
_diffrn_radiation_wavelength 0.71073
_diffrn_reflns_av_R_equivalents 0.0963
_diffrn_reflns_av_sigmaI/netI 0.0452
_diffrn_reflns_limit_h_max 40
_diffrn_reflns_limit_h_min -40
_diffrn_reflns_limit_k_max 40
_diffrn_reflns_limit_k_min -30
_diffrn_reflns_limit_l_max 73
_diffrn_reflns_limit_l_min -73
_diffrn_reflns_number 95695
_diffrn_reflns_theta_full 26.00
_diffrn_reflns_theta_max 26.00
_diffrn_reflns_theta_min 2.90
_exptl_absorpt_coefficient_mu 3.190
_exptl_absorpt_correction_T_max 0.6293
_exptl_absorpt_correction_T_min 0.5539
_exptl_absorpt_correction_type multi-scan
_exptl_crystal_colour colorless
_exptl_crystal_density_diffrn 1.504
_exptl_crystal_density_method 'not measured'
_exptl_crystal_description block
_exptl_crystal_F_000 25056
_exptl_crystal_size_max 0.21
_exptl_crystal_size_mid 0.18
_exptl_crystal_size_min 0.16
_refine_diff_density_max 1.564
_refine_diff_density_min -1.293
_refine_diff_density_rms 0.198
_refine_ls_extinction_method none
_refine_ls_goodness_of_fit_ref 1.158
_refine_ls_hydrogen_treatment constr
_refine_ls_matrix_type full
_refine_ls_number_parameters 718
_refine_ls_number_reflns 12353
_refine_ls_number_restraints 139
_refine_ls_restrained_S_all 1.160
_refine_ls_R_factor_all 0.0786
_refine_ls_R_factor_gt 0.0568
_refine_ls_shift/su_max 0.002
_refine_ls_shift/su_mean 0.000
_refine_ls_structure_factor_coef Fsqd
_refine_ls_weighting_details
;
calc w=1/[\s^2^(Fo^2^)+(0.0397P)^2^+2658.0078P] where P=(Fo^2^+2Fc^2^)/3
;
_refine_ls_weighting_scheme calc
_refine_ls_wR_factor_gt 0.1326
_refine_ls_wR_factor_ref 0.1545
_reflns_number_gt 9900
_reflns_number_total 12353
_reflns_threshold_expression >2sigma(I)
_cod_data_source_file c6cc02208a2.cif
_cod_data_source_block 2
_cod_original_sg_symbol_H-M R-3c
_cod_database_code 7119615

loop_
_symmetry_equiv_pos_as_xyz
'x, y, z'
'-y, x-y, z'
'-x+y, -x, z'
'y, x, -z+1/2'
'x-y, -y, -z+1/2'
'-x, -x+y, -z+1/2'
'x+2/3, y+1/3, z+1/3'
'-y+2/3, x-y+1/3, z+1/3'
'-x+y+2/3, -x+1/3, z+1/3'
'y+2/3, x+1/3, -z+5/6'
'x-y+2/3, -y+1/3, -z+5/6'
'-x+2/3, -x+y+1/3, -z+5/6'
'x+1/3, y+2/3, z+2/3'
'-y+1/3, x-y+2/3, z+2/3'
'-x+y+1/3, -x+2/3, z+2/3'
'y+1/3, x+2/3, -z+7/6'
'x-y+1/3, -y+2/3, -z+7/6'
'-x+1/3, -x+y+2/3, -z+7/6'
'-x, -y, -z'
'y, -x+y, -z'
'x-y, x, -z'
'-y, -x, z-1/2'
'-x+y, y, z-1/2'
'x, x-y, z-1/2'
'-x+2/3, -y+1/3, -z+1/3'
'y+2/3, -x+y+1/3, -z+1/3'
'x-y+2/3, x+1/3, -z+1/3'
'-y+2/3, -x+1/3, z-1/6'
'-x+y+2/3, y+1/3, z-1/6'
'x+2/3, x-y+1/3, z-1/6'
'-x+1/3, -y+2/3, -z+2/3'
'y+1/3, -x+y+2/3, -z+2/3'
'x-y+1/3, x+2/3, -z+2/3'
'-y+1/3, -x+2/3, z+1/6'
'-x+y+1/3, y+2/3, z+1/6'
'x+1/3, x-y+2/3, z+1/6'

loop_
_atom_site_label
_atom_site_type_symbol
_atom_site_fract_x
_atom_site_fract_y
_atom_site_fract_z
_atom_site_U_iso_or_equiv
_atom_site_adp_type
_atom_site_occupancy
_atom_site_symmetry_multiplicity
_atom_site_calc_flag
_atom_site_refinement_flags
_atom_site_disorder_assembly
_atom_site_disorder_group
Gd1 Gd -0.408354(18) -0.075020(18) 0.4167 0.02511(14) Uani 1 2 d S . .
Gd2 Gd -0.419757(15) 0.029107(15) 0.404302(7) 0.02698(12) Uani 1 1 d . . .
Gd3 Gd -0.541294(14) -0.002332(15) 0.426963(7) 0.02508(12) Uani 1 1 d . . .
Gd4 Gd -0.6667 -0.047622(18) 0.4167 0.02741(15) Uani 1 2 d S . .
O1 O -0.3973(2) -0.0050(2) 0.43419(10) 0.0314(14) Uani 1 1 d . . .
O2 O -0.4687(2) 0.0076(2) 0.43801(10) 0.0273(13) Uani 1 1 d . . .
O3 O -0.3450(2) -0.0466(2) 0.44260(10) 0.0267(13) Uani 1 1 d . . .
O4 O -0.6029(2) 0.0043(2) 0.44133(10) 0.0279(13) Uani 1 1 d . . .
O5 O -0.6764(2) 0.0106(2) 0.43989(11) 0.0361(15) Uani 1 1 d . . .
O8 O -0.3927(2) -0.1339(2) 0.42659(10) 0.0301(14) Uani 1 1 d . . .
O9 O -0.3847(2) -0.1953(2) 0.43002(11) 0.0390(16) Uani 1 1 d . . .
O10 O -0.4538(3) 0.0019(3) 0.36662(11) 0.0395(16) Uani 1 1 d . . .
O11 O -0.3988(3) 0.0740(3) 0.36900(13) 0.058(2) Uani 1 1 d . . .
O12 O -0.4794(2) 0.0505(2) 0.40046(10) 0.0327(14) Uani 1 1 d . . .
O13 O -0.5109(2) 0.0814(2) 0.42131(11) 0.0363(15) Uani 1 1 d . . .
O14 O -0.5696(2) -0.0729(2) 0.45143(11) 0.0352(15) Uani 1 1 d . . .
O15 O -0.6174(2) -0.0787(2) 0.42488(10) 0.0291(13) Uani 1 1 d . . .
O16 O -0.6887(2) -0.0827(2) 0.45475(11) 0.0352(15) Uani 1 1 d . . .
O17 O -0.7465(2) -0.0833(2) 0.43675(11) 0.0329(14) Uani 1 1 d . . .
O1W O -0.4561(3) -0.1116(3) 0.44807(11) 0.0456(18) Uani 1 1 d . . .
H1WA H -0.4468 -0.1271 0.4557 0.055 Uiso 1 1 d R . .
H1WB H -0.4767 -0.1095 0.4557 0.055 Uiso 1 1 d R . .
N1 N -0.3839(2) 0.0131(2) 0.45485(11) 0.0243(15) Uani 1 1 d . A .
N2 N -0.4756(2) 0.0319(3) 0.47360(12) 0.0286(16) Uani 1 1 d . . .
N3 N -0.5170(2) 0.0281(2) 0.46554(12) 0.0253(15) Uani 1 1 d . . .
N4 N -0.2781(3) 0.0249(3) 0.44353(16) 0.043(2) Uani 1 1 d . . .
C1 C -0.4084(3) 0.0284(3) 0.46661(14) 0.0265(18) Uani 1 1 d . . .
C2 C -0.3903(3) 0.0499(3) 0.48711(15) 0.033(2) Uani 1 1 d . . .
H2A H -0.4067 0.0611 0.4958 0.039 Uiso 1 1 calc R . .
C3 C -0.3491(3) 0.0553(4) 0.49512(17) 0.039(2) Uani 1 1 d . . .
H3A H -0.3371 0.0703 0.5091 0.047 Uiso 1 1 calc R . .
C4 C -0.3254(3) 0.0389(3) 0.48274(17) 0.035(2) Uani 1 1 d . A .
H4A H -0.2970 0.0423 0.4882 0.042 Uiso 1 1 calc R . .
C5 C -0.3432(3) 0.0174(3) 0.46237(15) 0.0283(19) Uani 1 1 d . . .
C6 C -0.4546(3) 0.0215(3) 0.45828(14) 0.0241(17) Uani 1 1 d . . .
C7 C -0.5365(3) 0.0416(3) 0.48017(15) 0.0290(19) Uani 1 1 d . . .
H7A H -0.5214 0.0517 0.4943 0.035 Uiso 1 1 calc R . .
C8 C -0.5791(3) 0.0429(3) 0.47722(16) 0.031(2) Uani 1 1 d . . .
C9 C -0.6093(3) 0.0248(3) 0.45880(15) 0.0275(18) Uani 1 1 d . . .
C10 C -0.6492(3) 0.0298(3) 0.45881(16) 0.031(2) Uani 1 1 d . . .
C11 C -0.6600(3) 0.0494(4) 0.47622(18) 0.042(2) Uani 1 1 d . . .
H11A H -0.6878 0.0510 0.4760 0.050 Uiso 1 1 calc R . .
C12 C -0.6294(4) 0.0671(4) 0.49461(19) 0.048(3) Uani 1 1 d . . .
H12A H -0.6360 0.0815 0.5067 0.057 Uiso 1 1 calc R . .
C13 C -0.5904(3) 0.0637(4) 0.49505(17) 0.039(2) Uani 1 1 d . . .
H13A H -0.5701 0.0755 0.5077 0.047 Uiso 1 1 calc R . .
C14 C -0.7148(3) 0.0187(4) 0.43702(19) 0.043(3) Uani 1 1 d . . .
H14A H -0.7033 0.0523 0.4371 0.064 Uiso 1 1 calc R . .
H14B H -0.7370 0.0040 0.4494 0.064 Uiso 1 1 calc R . .
H14C H -0.7303 0.0054 0.4227 0.064 Uiso 1 1 calc R . .
C15 C -0.3209(3) -0.0033(3) 0.44829(14) 0.0261(18) Uani 1 1 d . A .
C24 C -0.4608(4) -0.2085(4) 0.42487(19) 0.045(3) Uani 1 1 d . . .
H24A H -0.4710 -0.2386 0.4322 0.067 Uiso 1 1 calc R . .
H24B H -0.4683 -0.2135 0.4088 0.067 Uiso 1 1 calc R . .
H24C H -0.4768 -0.1935 0.4317 0.067 Uiso 1 1 calc R . .
C25 C -0.4097(3) -0.1783(3) 0.42773(16) 0.034(2) Uani 1 1 d . . .
C26 C -0.4438(5) 0.0503(5) 0.3352(2) 0.070(4) Uani 1 1 d U . .
H26A H -0.4555 0.0223 0.3259 0.104 Uiso 1 1 calc R . .
H26B H -0.4159 0.0757 0.3282 0.104 Uiso 1 1 calc R . .
H26C H -0.4677 0.0592 0.3365 0.104 Uiso 1 1 calc R . .
C27 C -0.4320(4) 0.0408(5) 0.35791(17) 0.045(3) Uani 1 1 d . . .
C28 C -0.4519(5) 0.1310(4) 0.3955(3) 0.075(4) Uani 1 1 d . . .
H28A H -0.4702 0.1460 0.3921 0.112 Uiso 1 1 calc R . .
H28B H -0.4393 0.1263 0.3814 0.112 Uiso 1 1 calc R . .
H28C H -0.4262 0.1509 0.4056 0.112 Uiso 1 1 calc R . .
C29 C -0.4818(4) 0.0857(4) 0.40638(18) 0.040(2) Uani 1 1 d . . .
C30 C -0.6413(4) -0.1440(3) 0.4493(2) 0.054(3) Uani 1 1 d . . .
H30A H -0.6732 -0.1499 0.4478 0.081 Uiso 1 1 calc R . .
H30B H -0.6350 -0.1473 0.4652 0.081 Uiso 1 1 calc R . .
H30C H -0.6375 -0.1664 0.4402 0.081 Uiso 1 1 calc R . .
C31 C -0.6082(3) -0.0960(3) 0.44157(17) 0.034(2) Uani 1 1 d . . .
C32 C -0.7627(4) -0.1180(4) 0.47317(18) 0.054(3) Uani 1 1 d . . .
H32A H -0.7934 -0.1404 0.4672 0.081 Uiso 1 1 calc R . .
H32B H -0.7653 -0.0952 0.4826 0.081 Uiso 1 1 calc R . .
H32C H -0.7508 -0.1345 0.4823 0.081 Uiso 1 1 calc R . .
C33 C -0.7301(3) -0.0937(3) 0.45417(15) 0.033(2) Uani 1 1 d . . .
O6 O -0.2400(2) -0.0581(2) 0.40794(13) 0.0440(18) Uani 1 1 d . . .
N5 N -0.2589(3) 0.0023(3) 0.43043(17) 0.049(2) Uani 0.50 1 d P A 1
C16 C -0.2272(7) 0.0340(7) 0.4160(4) 0.041(5) Uani 0.50 1 d P A 1
H16A H -0.2198 0.0655 0.4172 0.049 Uiso 0.50 1 calc PR A 1
C17 C -0.2037(6) 0.0216(6) 0.3986(3) 0.062(7) Uani 0.50 1 d PG A 1
C18 C -0.2095(6) -0.0227(5) 0.3964(3) 0.044(7) Uani 0.50 1 d PG A 1
C19 C -0.1843(6) -0.0312(5) 0.3804(3) 0.046(5) Uani 0.50 1 d PG A 1
C20 C -0.1531(6) 0.0046(6) 0.3665(3) 0.082(9) Uani 0.50 1 d PGU A 1
H20A H -0.1358 -0.0012 0.3555 0.099 Uiso 0.50 1 calc PR A 1
C21 C -0.1472(7) 0.0490(6) 0.3687(4) 0.096(10) Uani 0.50 1 d PGU A 1
H21A H -0.1260 0.0734 0.3592 0.115 Uiso 0.50 1 calc PR A 1
C22 C -0.1725(7) 0.0575(5) 0.3848(4) 0.117(16) Uani 0.50 1 d PG A 1
H22A H -0.1685 0.0877 0.3863 0.140 Uiso 0.50 1 calc PR A 1
O7 O -0.1891(4) -0.0765(4) 0.38111(19) 0.093(3) Uani 0.50 1 d PU A 1
N5' N -0.2589(3) 0.0023(3) 0.43043(17) 0.049(2) Uani 0.50 1 d P A 2
C16' C -0.2148(8) 0.0287(8) 0.4274(4) 0.039(5) Uani 0.50 1 d PU A 2
H16B H -0.2013 0.0582 0.4345 0.047 Uiso 0.50 1 calc PR A 2
C17' C -0.1829(6) 0.0197(6) 0.4148(4) 0.053(7) Uani 0.50 1 d PG A 2
C18' C -0.1962(6) -0.0242(5) 0.4063(4) 0.054(8) Uani 0.50 1 d PG A 2
C19' C -0.1641(8) -0.0319(7) 0.3948(4) 0.088(10) Uani 0.50 1 d PGU A 2
C20' C -0.1188(7) 0.0044(9) 0.3919(5) 0.131(15) Uani 0.50 1 d PGU A 2
H20B H -0.0969 -0.0008 0.3841 0.157 Uiso 0.50 1 calc PR A 2
C21' C -0.1056(5) 0.0483(8) 0.4004(5) 0.136(16) Uani 0.50 1 d PGU A 2
H21B H -0.0746 0.0730 0.3984 0.163 Uiso 0.50 1 calc PR A 2
C22' C -0.1376(6) 0.0559(5) 0.4119(4) 0.097(11) Uani 0.50 1 d PGU A 2
H22B H -0.1286 0.0859 0.4177 0.116 Uiso 0.50 1 calc PR A 2
O7' O -0.1891(4) -0.0765(4) 0.38111(19) 0.093(3) Uani 0.50 1 d PU A 2
C23 C -0.1787(12) -0.0868(12) 0.3592(6) 0.085(9) Uani 0.50 1 d PU A 1
H23A H -0.1976 -0.1203 0.3564 0.128 Uiso 0.50 1 calc PR A 1
H23B H -0.1457 -0.0774 0.3583 0.128 Uiso 0.50 1 calc PR A 1
H23C H -0.1858 -0.0699 0.3478 0.128 Uiso 0.50 1 calc PR A 1
C23' C -0.1530(14) -0.0883(14) 0.3757(7) 0.105(12) Uani 0.50 1 d PU A 2
H23D H -0.1676 -0.1217 0.3727 0.158 Uiso 0.50 1 calc PR A 2
H23E H -0.1314 -0.0800 0.3883 0.158 Uiso 0.50 1 calc PR A 2
H23F H -0.1359 -0.0710 0.3622 0.158 Uiso 0.50 1 calc PR A 2
C34 C -0.5479(7) 0.1541(6) 0.4461(3) 0.107(7) Uani 1 1 d . . .
H34A H -0.5276 0.1766 0.4575 0.160 Uiso 1 1 calc R . .
H34B H -0.5621 0.1226 0.4524 0.160 Uiso 1 1 calc R . .
H34C H -0.5723 0.1610 0.4419 0.160 Uiso 1 1 calc R . .
O18 O -0.5222(5) 0.1571(4) 0.4276(2) 0.108(4) Uani 1 1 d U . .
H18C H -0.5198 0.1328 0.4266 0.130 Uiso 1 1 d R . .
C35 C -0.5224(7) -0.1108(7) 0.3409(3) 0.109(6) Uani 1 1 d U . .
H35A H -0.5553 -0.1255 0.3450 0.164 Uiso 1 1 calc R . .
H35B H -0.5166 -0.1338 0.3334 0.164 Uiso 1 1 calc R . .
H35C H -0.5146 -0.0849 0.3305 0.164 Uiso 1 1 calc R . .
O19 O -0.4949(3) -0.0942(3) 0.36021(14) 0.060(2) Uani 1 1 d . . .
H19A H -0.4936 -0.0696 0.3653 0.072 Uiso 1 1 d R . .
O20 O -0.5195(3) -0.1065(3) 0.47195(13) 0.061(2) Uani 1 1 d . . .
H20C H -0.5246 -0.0843 0.4693 0.073 Uiso 1 1 d R . .
C36 C -0.5440(12) -0.1361(12) 0.4881(6) 0.191(13) Uani 1 1 d U . .
O2W O -0.5472(8) 0.1808(7) 0.3863(4) 0.085(6) Uani 0.50 1 d PU . .
H2WA H -0.5253 0.1925 0.3767 0.127 Uiso 0.50 1 d PR . .
H2WB H -0.5373 0.1742 0.3982 0.127 Uiso 0.50 1 d PR . .
O3W O -0.1686(8) 0.1924(8) 0.3944(4) 0.103(7) Uani 0.50 1 d PU . .
H3WA H -0.1729 0.2152 0.3919 0.155 Uiso 0.50 1 d PR . .
H3WB H -0.1866 0.1700 0.3859 0.155 Uiso 0.50 1 d PR . .
O4W O -0.2257(7) 0.1206(7) 0.3677(3) 0.086(6) Uani 0.50 1 d PU . .
H4WA H -0.2505 0.1021 0.3747 0.129 Uiso 0.50 1 d PR . .
H4WB H -0.2114 0.1066 0.3636 0.129 Uiso 0.50 1 d PR . .
C37 C -0.7886(17) -0.0275(17) 0.4931(8) 0.133(16) Uani 0.50 1 d PDU . .
H37A H -0.7553 -0.0134 0.4963 0.200 Uiso 0.50 1 calc PR . .
H37B H -0.7942 -0.0056 0.4844 0.200 Uiso 0.50 1 calc PR . .
H37C H -0.7990 -0.0560 0.4843 0.200 Uiso 0.50 1 calc PR . .
O21 O -0.8120(16) -0.0376(16) 0.5120(7) 0.211(19) Uani 0.50 1 d PDU . .
H21C H -0.8402 -0.0467 0.5153 0.253 Uiso 0.50 1 d PR . .
O5W O -0.221(2) 0.294(2) 0.3554(12) 0.34(4) Uani 0.50 1 d PU . .
H5WA H -0.2331 0.3112 0.3591 0.513 Uiso 0.50 1 d PR . .
H5WB H -0.2395 0.2734 0.3464 0.513 Uiso 0.50 1 d PR . .
O6W O -0.5782(15) -0.2080(15) 0.4742(7) 0.198(17) Uani 0.50 1 d PU . .
H6WA H -0.6065 -0.2227 0.4701 0.297 Uiso 0.50 1 d PR . .
H6WB H -0.5687 -0.2273 0.4758 0.297 Uiso 0.50 1 d PR . .
O7W O -0.824(2) 0.007(2) 0.5227(10) 0.29(3) Uani 0.50 1 d PU . .
H7WA H -0.7967 0.0262 0.5267 0.436 Uiso 0.50 1 d PR . .
H7WB H -0.8300 0.0164 0.5104 0.436 Uiso 0.50 1 d PR . .

loop_
_atom_site_aniso_label
_atom_site_aniso_U_11
_atom_site_aniso_U_22
_atom_site_aniso_U_33
_atom_site_aniso_U_23
_atom_site_aniso_U_13
_atom_site_aniso_U_12
Gd1 0.0249(2) 0.0249(2) 0.0231(3) 0.00165(12) -0.00165(12) 0.0105(3)
Gd2 0.0275(2) 0.0260(2) 0.0271(2) -0.00146(17) -0.00192(17) 0.01313(19)
Gd3 0.0227(2) 0.0250(2) 0.0273(2) -0.00585(17) -0.00734(17) 0.01175(18)
Gd4 0.0233(3) 0.0249(2) 0.0335(3) -0.00463(12) -0.0093(2) 0.01165(15)
O1 0.029(3) 0.039(4) 0.030(3) -0.012(3) -0.009(3) 0.020(3)
O2 0.026(3) 0.030(3) 0.027(3) -0.006(3) -0.009(2) 0.015(3)
O3 0.023(3) 0.025(3) 0.030(3) -0.003(2) -0.002(2) 0.011(3)
O4 0.025(3) 0.025(3) 0.032(3) -0.009(3) -0.006(3) 0.012(3)
O5 0.031(3) 0.034(4) 0.047(4) -0.010(3) -0.012(3) 0.020(3)
O8 0.029(3) 0.020(3) 0.037(3) 0.006(3) 0.004(3) 0.008(3)
O9 0.041(4) 0.045(4) 0.037(4) 0.010(3) 0.017(3) 0.027(3)
O10 0.048(4) 0.052(4) 0.029(4) -0.004(3) -0.003(3) 0.032(4)
O11 0.061(5) 0.065(6) 0.044(5) 0.017(4) 0.015(4) 0.028(5)
O12 0.038(4) 0.031(3) 0.033(3) 0.004(3) 0.002(3) 0.020(3)
O13 0.040(4) 0.031(3) 0.043(4) -0.002(3) 0.002(3) 0.022(3)
O14 0.036(4) 0.024(3) 0.042(4) -0.002(3) -0.010(3) 0.013(3)
O15 0.025(3) 0.028(3) 0.038(4) -0.003(3) -0.009(3) 0.016(3)
O16 0.032(4) 0.036(4) 0.035(4) -0.004(3) -0.012(3) 0.014(3)
O17 0.036(4) 0.026(3) 0.035(4) -0.004(3) -0.013(3) 0.014(3)
O1W 0.053(5) 0.062(5) 0.036(4) 0.014(3) 0.012(3) 0.040(4)
N1 0.023(4) 0.028(4) 0.022(4) -0.004(3) -0.007(3) 0.013(3)
N2 0.022(4) 0.031(4) 0.031(4) -0.003(3) -0.006(3) 0.012(3)
N3 0.021(3) 0.024(4) 0.026(4) -0.007(3) -0.010(3) 0.008(3)
N4 0.032(4) 0.032(4) 0.059(6) -0.010(4) 0.001(4) 0.012(4)
C1 0.028(4) 0.022(4) 0.026(4) -0.001(3) -0.002(3) 0.009(4)
C2 0.033(5) 0.038(5) 0.030(5) -0.012(4) -0.011(4) 0.020(4)
C3 0.036(5) 0.047(6) 0.037(5) -0.016(5) -0.014(4) 0.022(5)
C4 0.022(4) 0.035(5) 0.046(6) -0.012(4) -0.017(4) 0.012(4)
C5 0.022(4) 0.027(4) 0.032(5) -0.006(4) -0.008(4) 0.009(4)
C6 0.023(4) 0.019(4) 0.024(4) 0.000(3) -0.003(3) 0.006(3)
C7 0.029(5) 0.024(4) 0.029(5) -0.005(4) -0.001(4) 0.010(4)
C8 0.029(5) 0.025(4) 0.035(5) -0.010(4) -0.002(4) 0.011(4)
C9 0.025(4) 0.023(4) 0.030(5) -0.003(4) -0.001(4) 0.009(4)
C10 0.021(4) 0.022(4) 0.042(5) -0.005(4) -0.008(4) 0.006(4)
C11 0.027(5) 0.039(6) 0.059(7) -0.014(5) -0.003(5) 0.016(4)
C12 0.044(6) 0.051(7) 0.050(7) -0.027(5) -0.006(5) 0.025(5)
C13 0.029(5) 0.042(6) 0.041(6) -0.016(5) -0.002(4) 0.014(4)
C14 0.019(5) 0.048(6) 0.064(7) -0.016(5) -0.020(4) 0.020(5)
C15 0.021(4) 0.033(5) 0.027(4) -0.005(4) -0.005(3) 0.015(4)
C24 0.042(6) 0.043(6) 0.051(6) 0.013(5) 0.018(5) 0.022(5)
C25 0.034(5) 0.033(5) 0.038(5) 0.014(4) 0.018(4) 0.018(4)
C26 0.083(7) 0.081(7) 0.054(6) 0.013(6) 0.004(6) 0.048(6)
C27 0.050(7) 0.069(8) 0.030(5) 0.001(5) 0.007(5) 0.041(6)
C28 0.090(11) 0.039(7) 0.102(11) 0.030(7) 0.042(9) 0.037(7)
C29 0.048(6) 0.034(5) 0.043(6) -0.005(4) -0.006(5) 0.024(5)
C30 0.032(6) 0.026(5) 0.094(9) -0.004(6) -0.026(6) 0.007(5)
C31 0.031(5) 0.026(5) 0.046(6) -0.009(4) -0.011(4) 0.015(4)
C32 0.035(6) 0.060(7) 0.040(6) 0.008(5) -0.007(5) 0.003(5)
C33 0.030(5) 0.028(5) 0.027(5) -0.005(4) -0.009(4) 0.006(4)
O6 0.031(4) 0.034(4) 0.061(5) -0.002(3) 0.014(3) 0.011(3)
N5 0.032(5) 0.034(5) 0.071(7) -0.008(4) 0.019(4) 0.009(4)
C16 0.024(10) 0.033(11) 0.061(15) 0.009(10) 0.015(10) 0.011(9)
C17 0.062(17) 0.053(15) 0.060(17) -0.001(13) 0.022(13) 0.020(13)
C18 0.029(11) 0.044(14) 0.046(15) -0.008(11) 0.011(11) 0.008(10)
C19 0.037(12) 0.034(11) 0.054(14) 0.002(10) 0.019(10) 0.008(9)
C20 0.080(12) 0.081(12) 0.085(12) -0.008(9) 0.022(9) 0.039(9)
C21 0.094(13) 0.090(13) 0.100(14) 0.007(9) 0.019(9) 0.043(9)
C22 0.09(2) 0.06(2) 0.19(4) 0.03(2) 0.10(3) 0.034(18)
O7 0.086(6) 0.082(6) 0.102(6) -0.014(4) 0.044(5) 0.034(4)
N5' 0.032(5) 0.034(5) 0.071(7) -0.008(4) 0.019(4) 0.009(4)
C16' 0.037(9) 0.028(8) 0.044(9) 0.000(7) 0.001(7) 0.010(7)
C17' 0.030(11) 0.032(11) 0.10(2) 0.013(12) 0.038(12) 0.014(9)
C18' 0.056(17) 0.031(12) 0.064(19) 0.021(12) 0.033(14) 0.014(12)
C19' 0.081(12) 0.087(13) 0.104(13) -0.004(9) 0.015(9) 0.048(9)
C20' 0.126(17) 0.128(17) 0.145(18) -0.008(10) 0.017(10) 0.068(11)
C21' 0.133(18) 0.131(18) 0.144(18) -0.008(10) 0.015(10) 0.067(12)
C22' 0.091(13) 0.088(13) 0.112(14) -0.002(9) 0.011(9) 0.046(10)
O7' 0.086(6) 0.082(6) 0.102(6) -0.014(4) 0.044(5) 0.034(4)
C23 0.078(12) 0.090(12) 0.085(12) -0.013(9) 0.003(9) 0.041(9)
C23' 0.111(14) 0.100(14) 0.108(15) -0.012(9) 0.013(9) 0.056(10)
C34 0.133(17) 0.068(11) 0.125(16) 0.008(10) 0.053(13) 0.055(11)
O18 0.129(8) 0.085(7) 0.122(8) -0.002(6) 0.017(6) 0.062(6)
C35 0.101(9) 0.116(10) 0.109(10) -0.006(8) -0.016(7) 0.052(8)
O19 0.064(5) 0.064(5) 0.056(5) -0.009(4) -0.014(4) 0.035(5)
O20 0.061(5) 0.094(7) 0.044(5) 0.012(4) 0.008(4) 0.051(5)
C36 0.193(15) 0.185(15) 0.192(15) 0.010(9) -0.001(9) 0.091(10)
O2W 0.096(10) 0.076(9) 0.083(9) 0.009(7) -0.014(8) 0.043(7)
O3W 0.089(10) 0.088(10) 0.110(11) -0.005(8) 0.014(8) 0.027(8)
O4W 0.084(9) 0.061(8) 0.075(9) -0.009(7) 0.035(7) 0.009(7)
C37 0.136(18) 0.124(18) 0.141(19) -0.001(10) 0.001(10) 0.066(12)
O21 0.21(2) 0.21(2) 0.22(2) 0.001(10) -0.010(10) 0.108(13)
O5W 0.34(4) 0.34(4) 0.34(4) -0.002(10) 0.005(10) 0.17(2)
O6W 0.195(19) 0.197(19) 0.199(19) 0.007(10) -0.002(10) 0.096(12)
O7W 0.29(3) 0.29(3) 0.29(3) 0.001(10) -0.005(10) 0.140(16)

loop_
_atom_type_symbol
_atom_type_description
_atom_type_scat_dispersion_real
_atom_type_scat_dispersion_imag
_atom_type_scat_source
C C 0.0033 0.0016 'International Tables Vol C Tables 4.2.6.8 and 6.1.1.4'
H H 0.0000 0.0000 'International Tables Vol C Tables 4.2.6.8 and 6.1.1.4'
N N 0.0061 0.0033 'International Tables Vol C Tables 4.2.6.8 and 6.1.1.4'
O O 0.0106 0.0060 'International Tables Vol C Tables 4.2.6.8 and 6.1.1.4'
Gd Gd -0.1653 3.9035 'International Tables Vol C Tables 4.2.6.8 and 6.1.1.4'

loop_
_geom_angle_atom_site_label_1
_geom_angle_atom_site_label_2
_geom_angle_atom_site_label_3
_geom_angle
_geom_angle_site_symmetry_1
_geom_angle_site_symmetry_3
O8 Gd1 O8 144.2(3) . 10_455
O8 Gd1 O1W 83.8(2) . 10_455
O8 Gd1 O1W 75.1(2) 10_455 10_455
O8 Gd1 O1W 75.1(2) . .
O8 Gd1 O1W 83.8(2) 10_455 .
O1W Gd1 O1W 107.0(4) 10_455 .
O8 Gd1 O3 138.1(2) . 10_455
O8 Gd1 O3 69.3(2) 10_455 10_455
O1W Gd1 O3 85.7(2) 10_455 10_455
O1W Gd1 O3 146.5(2) . 10_455
O8 Gd1 O3 69.3(2) . .
O8 Gd1 O3 138.1(2) 10_455 .
O1W Gd1 O3 146.5(2) 10_455 .
O1W Gd1 O3 85.7(2) . .
O3 Gd1 O3 100.8(3) 10_455 .
O8 Gd1 O1 68.5(2) . 10_455
O8 Gd1 O1 135.3(2) 10_455 10_455
O1W Gd1 O1 83.9(2) 10_455 10_455
O1W Gd1 O1 140.6(2) . 10_455
O3 Gd1 O1 70.1(2) 10_455 10_455
O3 Gd1 O1 68.0(2) . 10_455
O8 Gd1 O1 135.3(2) . .
O8 Gd1 O1 68.5(2) 10_455 .
O1W Gd1 O1 140.6(2) 10_455 .
O1W Gd1 O1 83.9(2) . .
O3 Gd1 O1 68.0(2) 10_455 .
O3 Gd1 O1 70.1(2) . .
O1 Gd1 O1 111.8(3) 10_455 .
O8 Gd1 Gd2 42.33(15) . 10_455
O8 Gd1 Gd2 173.00(15) 10_455 10_455
O1W Gd1 Gd2 106.28(18) 10_455 10_455
O1W Gd1 Gd2 102.13(17) . 10_455
O3 Gd1 Gd2 103.78(14) 10_455 10_455
O3 Gd1 Gd2 40.19(14) . 10_455
O1 Gd1 Gd2 39.33(15) 10_455 10_455
O1 Gd1 Gd2 108.14(14) . 10_455
O8 Gd1 Gd2 173.00(15) . .
O8 Gd1 Gd2 42.32(15) 10_455 .
O1W Gd1 Gd2 102.13(17) 10_455 .
O1W Gd1 Gd2 106.27(18) . .
O3 Gd1 Gd2 40.19(14) 10_455 .
O3 Gd1 Gd2 103.78(14) . .
O1 Gd1 Gd2 108.14(14) 10_455 .
O1 Gd1 Gd2 39.33(15) . .
Gd2 Gd1 Gd2 131.31(2) 10_455 .
O6 Gd2 O1 87.3(2) 10_455 .
O6 Gd2 O12 77.8(2) 10_455 .
O1 Gd2 O12 134.0(2) . .
O6 Gd2 O2 73.8(2) 10_455 .
O1 Gd2 O2 65.0(2) . .
O12 Gd2 O2 69.1(2) . .
O6 Gd2 O3 128.7(2) 10_455 10_455
O1 Gd2 O3 66.7(2) . 10_455
O12 Gd2 O3 151.0(2) . 10_455
O2 Gd2 O3 124.72(19) . 10_455
O6 Gd2 O11 92.5(3) 10_455 .
O1 Gd2 O11 148.2(3) . .
O12 Gd2 O11 76.5(2) . .
O2 Gd2 O11 144.9(2) . .
O3 Gd2 O11 89.3(2) 10_455 .
O6 Gd2 O10 139.0(3) 10_455 .
O1 Gd2 O10 133.5(2) . .
O12 Gd2 O10 74.3(2) . .
O2 Gd2 O10 121.3(2) . .
O3 Gd2 O10 77.0(2) 10_455 .
O11 Gd2 O10 52.3(3) . .
O6 Gd2 O8 142.2(2) 10_455 10_455
O1 Gd2 O8 64.9(2) . 10_455
O12 Gd2 O8 102.6(2) . 10_455
O2 Gd2 O8 71.4(2) . 10_455
O3 Gd2 O8 64.90(19) 10_455 10_455
O11 Gd2 O8 124.8(3) . 10_455
O10 Gd2 O8 74.0(2) . 10_455
O6 Gd2 N5' 69.2(3) 10_455 10_455
O1 Gd2 N5' 76.4(3) . 10_455
O12 Gd2 N5' 134.0(3) . 10_455
O2 Gd2 N5' 126.9(3) . 10_455
O3 Gd2 N5' 62.2(2) 10_455 10_455
O11 Gd2 N5' 73.9(3) . 10_455
O10 Gd2 N5' 111.7(3) . 10_455
O8 Gd2 N5' 123.1(2) 10_455 10_455
O6 Gd2 N5 69.2(3) 10_455 10_455
O1 Gd2 N5 76.4(3) . 10_455
O12 Gd2 N5 134.0(3) . 10_455
O2 Gd2 N5 126.9(3) . 10_455
O3 Gd2 N5 62.2(2) 10_455 10_455
O11 Gd2 N5 73.9(3) . 10_455
O10 Gd2 N5 111.7(3) . 10_455
O8 Gd2 N5 123.1(2) 10_455 10_455
N5' Gd2 N5 0.0(5) 10_455 10_455
O6 Gd2 C27 115.8(3) 10_455 .
O1 Gd2 C27 151.1(3) . .
O12 Gd2 C27 71.1(3) . .
O2 Gd2 C27 135.6(3) . .
O3 Gd2 C27 84.8(3) 10_455 .
O11 Gd2 C27 26.9(3) . .
O10 Gd2 C27 25.7(3) . .
O8 Gd2 C27 99.4(3) 10_455 .
N5' Gd2 C27 95.1(3) 10_455 .
N5 Gd2 C27 95.1(3) 10_455 .
O6 Gd2 Gd1 125.7(2) 10_455 .
O1 Gd2 Gd1 39.07(14) . .
O12 Gd2 Gd1 139.90(15) . .
O2 Gd2 Gd1 85.93(14) . .
O3 Gd2 Gd1 38.89(13) 10_455 .
O11 Gd2 Gd1 126.8(2) . .
O10 Gd2 Gd1 94.59(16) . .
O8 Gd2 Gd1 38.06(13) 10_455 .
N5' Gd2 Gd1 86.0(2) 10_455 .
N5 Gd2 Gd1 86.0(2) 10_455 .
C27 Gd2 Gd1 113.9(2) . .
O4 Gd3 O9 139.3(2) . 10_455
O4 Gd3 O17 72.1(2) . 12_345
O9 Gd3 O17 82.3(2) 10_455 12_345
O4 Gd3 O2 140.4(2) . .
O9 Gd3 O2 74.8(2) 10_455 .
O17 Gd3 O2 145.5(2) 12_345 .
O4 Gd3 O13 80.0(2) . .
O9 Gd3 O13 126.1(2) 10_455 .
O17 Gd3 O13 79.0(2) 12_345 .
O2 Gd3 O13 93.9(2) . .
O4 Gd3 N3 75.1(2) . .
O9 Gd3 N3 134.8(2) 10_455 .
O17 Gd3 N3 142.8(2) 12_345 .
O2 Gd3 N3 65.3(2) . .
O13 Gd3 N3 78.4(2) . .
O4 Gd3 O12 128.5(2) . .
O9 Gd3 O12 74.7(2) 10_455 .
O17 Gd3 O12 79.8(2) 12_345 .
O2 Gd3 O12 69.5(2) . .
O13 Gd3 O12 52.4(2) . .
N3 Gd3 O12 108.3(2) . .
O4 Gd3 O14 86.5(2) . .
O9 Gd3 O14 79.2(2) 10_455 .
O17 Gd3 O14 119.6(2) 12_345 .
O2 Gd3 O14 81.3(2) . .
O13 Gd3 O14 152.3(2) . .
N3 Gd3 O14 74.7(2) . .
O12 Gd3 O14 144.9(2) . .
O4 Gd3 O15 68.1(2) . .
O9 Gd3 O15 73.3(2) 10_455 .
O17 Gd3 O15 68.5(2) 12_345 .
O2 Gd3 O15 126.34(19) . .
O13 Gd3 O15 139.8(2) . .
N3 Gd3 O15 114.3(2) . .
O12 Gd3 O15 137.2(2) . .
O14 Gd3 O15 51.18(19) . .
O4 Gd3 C29 104.6(3) . .
O9 Gd3 C29 100.4(3) 10_455 .
O17 Gd3 C29 78.3(3) 12_345 .
O2 Gd3 C29 80.8(3) . .
O13 Gd3 C29 26.2(2) . .
N3 Gd3 C29 93.6(3) . .
O12 Gd3 C29 26.2(2) . .
O14 Gd3 C29 161.5(3) . .
O15 Gd3 C29 146.7(2) . .
O4 Gd3 C31 75.7(2) . .
O9 Gd3 C31 75.1(3) 10_455 .
O17 Gd3 C31 94.1(2) 12_345 .
O2 Gd3 C31 104.3(2) . .
O13 Gd3 C31 155.7(2) . .
N3 Gd3 C31 94.5(3) . .
O12 Gd3 C31 149.8(2) . .
O14 Gd3 C31 25.6(2) . .
O15 Gd3 C31 25.6(2) . .
C29 Gd3 C31 171.7(3) . .
O4 Gd3 Gd4 40.15(14) . .
O9 Gd3 Gd4 100.08(17) 10_455 .
O17 Gd3 Gd4 43.96(17) 12_345 .
O2 Gd3 Gd4 165.15(15) . .
O13 Gd3 Gd4 100.27(16) . .
N3 Gd3 Gd4 112.94(16) . .
O12 Gd3 Gd4 123.18(15) . .
O14 Gd3 Gd4 84.04(15) . .
O15 Gd3 Gd4 39.56(13) . .
C29 Gd3 Gd4 114.0(2) . .
C31 Gd3 Gd4 60.82(18) . .
O15 Gd4 O15 78.0(3) 12_345 .
O15 Gd4 O4 141.4(2) 12_345 .
O15 Gd4 O4 69.0(2) . .
O15 Gd4 O4 69.0(2) 12_345 12_345
O15 Gd4 O4 141.4(2) . 12_345
O4 Gd4 O4 148.4(3) . 12_345
O15 Gd4 O16 73.5(2) 12_345 12_345
O15 Gd4 O16 77.6(2) . 12_345
O4 Gd4 O16 116.3(2) . 12_345
O4 Gd4 O16 74.4(2) 12_345 12_345
O15 Gd4 O16 77.6(2) 12_345 .
O15 Gd4 O16 73.5(2) . .
O4 Gd4 O16 74.4(2) . .
O4 Gd4 O16 116.3(2) 12_345 .
O16 Gd4 O16 142.5(3) 12_345 .
O15 Gd4 O5 133.7(2) 12_345 .
O15 Gd4 O5 126.8(2) . .
O4 Gd4 O5 61.92(19) . .
O4 Gd4 O5 91.1(2) 12_345 .
O16 Gd4 O5 142.5(2) 12_345 .
O16 Gd4 O5 74.9(2) . .
O15 Gd4 O5 126.8(2) 12_345 12_345
O15 Gd4 O5 133.7(2) . 12_345
O4 Gd4 O5 91.1(2) . 12_345
O4 Gd4 O5 61.92(19) 12_345 12_345
O16 Gd4 O5 74.9(2) 12_345 12_345
O16 Gd4 O5 142.5(2) . 12_345
O5 Gd4 O5 67.8(3) . 12_345
O15 Gd4 O17 118.4(2) 12_345 12_345
O15 Gd4 O17 67.0(2) . 12_345
O4 Gd4 O17 66.18(19) . 12_345
O4 Gd4 O17 111.98(19) 12_345 12_345
O16 Gd4 O17 51.0(2) 12_345 12_345
O16 Gd4 O17 131.6(2) . 12_345
O5 Gd4 O17 107.8(2) . 12_345
O5 Gd4 O17 66.7(2) 12_345 12_345
O15 Gd4 O17 67.0(2) 12_345 .
O15 Gd4 O17 118.3(2) . .
O4 Gd4 O17 111.98(19) . .
O4 Gd4 O17 66.18(19) 12_345 .
O16 Gd4 O17 131.6(2) 12_345 .
O16 Gd4 O17 51.0(2) . .
O5 Gd4 O17 66.7(2) . .
O5 Gd4 O17 107.8(2) 12_345 .
O17 Gd4 O17 173.8(3) 12_345 .
O15 Gd4 C33 95.1(2) 12_345 12_345
O15 Gd4 C33 70.0(2) . 12_345
O4 Gd4 C33 91.9(2) . 12_345
O4 Gd4 C33 93.2(2) 12_345 12_345
O16 Gd4 C33 24.7(2) 12_345 12_345
O16 Gd4 C33 143.5(2) . 12_345
O5 Gd4 C33 128.5(3) . 12_345
O5 Gd4 C33 69.4(2) 12_345 12_345
O17 Gd4 C33 26.3(2) 12_345 12_345
O17 Gd4 C33 156.1(2) . 12_345
O15 Gd4 C33 70.0(2) 12_345 .
O15 Gd4 C33 95.1(2) . .
O4 Gd4 C33 93.2(2) . .
O4 Gd4 C33 91.9(2) 12_345 .
O16 Gd4 C33 143.5(2) 12_345 .
O16 Gd4 C33 24.7(2) . .
O5 Gd4 C33 69.4(2) . .
O5 Gd4 C33 128.5(3) 12_345 .
O17 Gd4 C33 156.1(2) 12_345 .
O17 Gd4 C33 26.3(2) . .
C33 Gd4 C33 161.2(4) 12_345 .
N1 O1 Gd1 133.3(5) . .
N1 O1 Gd2 125.0(5) . .
Gd1 O1 Gd2 101.6(2) . .
C6 O2 Gd3 118.1(5) . .
C6 O2 Gd2 126.2(5) . .
Gd3 O2 Gd2 107.2(2) . .
C15 O3 Gd1 122.8(5) . .
C15 O3 Gd2 118.8(5) . 10_455
Gd1 O3 Gd2 100.9(2) . 10_455
C9 O4 Gd3 135.8(5) . .
C9 O4 Gd4 122.1(5) . .
Gd3 O4 Gd4 101.9(2) . .
C10 O5 C14 116.4(7) . .
C10 O5 Gd4 119.7(5) . .
C14 O5 Gd4 122.9(5) . .
C25 O8 Gd1 144.7(6) . .
C25 O8 Gd2 114.4(6) . 10_455
Gd1 O8 Gd2 99.6(2) . 10_455
C25 O9 Gd3 135.2(6) . 10_455
C27 O10 Gd2 94.3(6) . .
C27 O11 Gd2 93.1(7) . .
C29 O12 Gd2 133.2(6) . .
C29 O12 Gd3 93.6(6) . .
Gd2 O12 Gd3 104.0(2) . .
C29 O13 Gd3 94.6(6) . .
C31 O14 Gd3 95.3(6) . .
C31 O15 Gd4 137.5(6) . .
C31 O15 Gd3 94.0(5) . .
Gd4 O15 Gd3 97.7(2) . .
C33 O16 Gd4 97.9(6) . .
C33 O17 Gd3 132.3(6) . 12_345
C33 O17 Gd4 91.2(5) . .
Gd3 O17 Gd4 97.1(2) 12_345 .
Gd1 O1W H1WA 112.5 . .
Gd1 O1W H1WB 137.7 . .
H1WA O1W H1WB 108.3 . .
O1 N1 C1 121.0(7) . .
O1 N1 C5 115.9(7) . .
C1 N1 C5 123.0(7) . .
C6 N2 N3 111.7(7) . .
C7 N3 N2 112.2(7) . .
C7 N3 Gd3 130.5(6) . .
N2 N3 Gd3 117.3(5) . .
C15 N4 N5 110.9(8) . .
N1 C1 C2 117.3(8) . .
N1 C1 C6 122.0(7) . .
C2 C1 C6 120.6(8) . .
C3 C2 C1 121.3(9) . .
C3 C2 H2A 119.3 . .
C1 C2 H2A 119.3 . .
C2 C3 C4 119.5(9) . .
C2 C3 H3A 120.2 . .
C4 C3 H3A 120.2 . .
C3 C4 C5 119.6(8) . .
C3 C4 H4A 120.2 . .
C5 C4 H4A 120.2 . .
N1 C5 C4 119.2(8) . .
N1 C5 C15 117.5(7) . .
C4 C5 C15 123.3(8) . .
O2 C6 N2 127.3(8) . .
O2 C6 C1 121.0(7) . .
N2 C6 C1 111.6(7) . .
N3 C7 C8 126.6(8) . .
N3 C7 H7A 116.7 . .
C8 C7 H7A 116.7 . .
C9 C8 C13 119.1(9) . .
C9 C8 C7 125.7(8) . .
C13 C8 C7 115.2(8) . .
O4 C9 C8 124.8(8) . .
O4 C9 C10 117.7(8) . .
C8 C9 C10 117.5(8) . .
C11 C10 O5 124.9(8) . .
C11 C10 C9 122.8(9) . .
O5 C10 C9 112.2(8) . .
C10 C11 C12 118.8(9) . .
C10 C11 H11A 120.6 . .
C12 C11 H11A 120.6 . .
C13 C12 C11 120.1(9) . .
C13 C12 H12A 120.0 . .
C11 C12 H12A 120.0 . .
C12 C13 C8 121.6(9) . .
C12 C13 H13A 119.2 . .
C8 C13 H13A 119.2 . .
O5 C14 H14A 109.5 . .
O5 C14 H14B 109.5 . .
H14A C14 H14B 109.5 . .
O5 C14 H14C 109.5 . .
H14A C14 H14C 109.5 . .
H14B C14 H14C 109.5 . .
N4 C15 O3 126.8(8) . .
N4 C15 C5 114.2(8) . .
O3 C15 C5 119.0(7) . .
C25 C24 H24A 109.5 . .
C25 C24 H24B 109.5 . .
H24A C24 H24B 109.5 . .
C25 C24 H24C 109.5 . .
H24A C24 H24C 109.5 . .
H24B C24 H24C 109.5 . .
O9 C25 O8 121.4(9) . .
O9 C25 C24 120.8(9) . .
O8 C25 C24 117.7(8) . .
C27 C26 H26A 109.5 . .
C27 C26 H26B 109.5 . .
H26A C26 H26B 109.5 . .
C27 C26 H26C 109.5 . .
H26A C26 H26C 109.5 . .
H26B C26 H26C 109.5 . .
O10 C27 O11 119.2(10) . .
O10 C27 C26 121.7(12) . .
O11 C27 C26 119.2(12) . .
O10 C27 Gd2 60.0(5) . .
O11 C27 Gd2 60.0(5) . .
C26 C27 Gd2 169.5(8) . .
C29 C28 H28A 109.5 . .
C29 C28 H28B 109.5 . .
H28A C28 H28B 109.5 . .
C29 C28 H28C 109.5 . .
H28A C28 H28C 109.5 . .
H28B C28 H28C 109.5 . .
O12 C29 O13 119.5(9) . .
O12 C29 C28 120.0(10) . .
O13 C29 C28 120.6(9) . .
O12 C29 Gd3 60.2(5) . .
O13 C29 Gd3 59.2(5) . .
C28 C29 Gd3 178.9(10) . .
C31 C30 H30A 109.5 . .
C31 C30 H30B 109.5 . .
H30A C30 H30B 109.5 . .
C31 C30 H30C 109.5 . .
H30A C30 H30C 109.5 . .
H30B C30 H30C 109.5 . .
O15 C31 O14 119.6(9) . .
O15 C31 C30 121.0(8) . .
O14 C31 C30 119.4(9) . .
O15 C31 Gd3 60.4(5) . .
O14 C31 Gd3 59.1(5) . .
C30 C31 Gd3 178.4(7) . .
C33 C32 H32A 109.5 . .
C33 C32 H32B 109.5 . .
H32A C32 H32B 109.5 . .
C33 C32 H32C 109.5 . .
H32A C32 H32C 109.5 . .
H32B C32 H32C 109.5 . .
O16 C33 O17 119.9(9) . .
O16 C33 C32 122.6(9) . .
O17 C33 C32 117.6(9) . .
O16 C33 Gd4 57.4(5) . .
O17 C33 Gd4 62.5(5) . .
C32 C33 Gd4 179.0(8) . .
C18 O6 C18' 33.3(11) . .
C18 O6 Gd2 145.4(9) . 10_455
C18' O6 Gd2 144.1(10) . 10_455
C16 N5 N4 108.2(12) . .
C16 N5 Gd2 131.0(11) . 10_455
N4 N5 Gd2 117.6(6) . 10_455
N5 C16 C17 122.7(17) . .
N5 C16 H16A 118.6 . .
C17 C16 H16A 118.6 . .
C18 C17 C22 120.0 . .
C18 C17 C16 123.2(14) . .
C22 C17 C16 116.7(14) . .
O6 C18 C17 122.9(11) . .
O6 C18 C19 116.9(11) . .
C17 C18 C19 120.0 . .
C20 C19 C18 120.0 . .
C20 C19 O7 124.2(11) . .
C18 C19 O7 115.5(11) . .
C19 C20 C21 120.0 . .
C19 C20 H20A 120.0 . .
C21 C20 H20A 120.0 . .
C22 C21 C20 120.0 . .
C22 C21 H21A 120.0 . .
C20 C21 H21A 120.0 . .
C21 C22 C17 120.0 . .
C21 C22 H22A 120.0 . .
C17 C22 H22A 120.0 . .
C19 O7 C23 108.0(18) . .
C17' C16' H16B 115.3 . .
C18' C17' C22' 120.0 . .
C18' C17' C16' 121.7(15) . .
C22' C17' C16' 118.3(15) . .
O6 C18' C19' 119.8(13) . .
O6 C18' C17' 120.1(13) . .
C19' C18' C17' 120.0 . .
C18' C19' C20' 120.0 . .
C21' C20' C19' 120.0 . .
C21' C20' H20B 120.0 . .
C19' C20' H20B 120.0 . .
C22' C21' C20' 120.0 . .
C22' C21' H21B 120.0 . .
C20' C21' H21B 120.0 . .
C21' C22' C17' 120.0 . .
C21' C22' H22B 120.0 . .
C17' C22' H22B 120.0 . .
H23D C23' H23E 109.5 . .
H23D C23' H23F 109.5 . .
H23E C23' H23F 109.5 . .
O18 C34 H34A 109.5 . .
O18 C34 H34B 109.5 . .
H34A C34 H34B 109.5 . .
O18 C34 H34C 109.5 . .
H34A C34 H34C 109.5 . .
H34B C34 H34C 109.5 . .
C34 O18 H18C 110.0 . .
O19 C35 H35A 109.5 . .
O19 C35 H35B 109.5 . .
H35A C35 H35B 109.5 . .
O19 C35 H35C 109.5 . .
H35A C35 H35C 109.5 . .
H35B C35 H35C 109.5 . .
C35 O19 H19A 112.5 . .
C36 O20 H20C 117.6 . .
H2WA O2W H2WB 108.6 . .
H3WA O3W H3WB 108.4 . .
H4WA O4W H4WB 110.2 . .
O21 C37 H37A 109.5 . .
O21 C37 H37B 109.5 . .
H37A C37 H37B 109.5 . .
O21 C37 H37C 109.5 . .
H37A C37 H37C 109.5 . .
H37B C37 H37C 109.5 . .
C37 O21 H21C 133.8 . .
H5WA O5W H5WB 109.6 . .
H6WA O6W H6WB 108.5 . .
H7WA O7W H7WB 108.5 . .

loop_
_geom_bond_atom_site_label_1
_geom_bond_atom_site_label_2
_geom_bond_distance
_geom_bond_site_symmetry_2
Gd1 O8 2.334(6) .
Gd1 O8 2.335(6) 10_455
Gd1 O1W 2.355(7) 10_455
Gd1 O1W 2.355(7) .
Gd1 O3 2.387(6) 10_455
Gd1 O3 2.387(6) .
Gd1 O1 2.402(6) 10_455
Gd1 O1 2.402(6) .
Gd1 Gd2 3.7337(5) 10_455
Gd1 Gd2 3.7338(5) .
Gd2 O6 2.236(7) 10_455
Gd2 O1 2.416(6) .
Gd2 O12 2.424(6) .
Gd2 O2 2.449(6) .
Gd2 O3 2.454(6) 10_455
Gd2 O11 2.464(8) .
Gd2 O10 2.467(7) .
Gd2 O8 2.550(6) 10_455
Gd2 N5' 2.552(9) 10_455
Gd2 N5 2.552(9) 10_455
Gd2 C27 2.841(11) .
Gd3 O4 2.325(6) .
Gd3 O9 2.342(6) 10_455
Gd3 O17 2.343(6) 12_345
Gd3 O2 2.357(6) .
Gd3 O13 2.462(6) .
Gd3 N3 2.471(7) .
Gd3 O12 2.485(6) .
Gd3 O14 2.506(6) .
Gd3 O15 2.534(6) .
Gd3 C29 2.856(11) .
Gd3 C31 2.907(10) .
Gd3 Gd4 3.7013(4) .
Gd4 O15 2.379(6) 12_345
Gd4 O15 2.379(6) .
Gd4 O4 2.439(6) .
Gd4 O4 2.439(6) 12_345
Gd4 O16 2.482(7) 12_345
Gd4 O16 2.482(7) .
Gd4 O5 2.523(6) .
Gd4 O5 2.523(6) 12_345
Gd4 O17 2.589(7) 12_345
Gd4 O17 2.589(7) .
Gd4 C33 2.918(9) 12_345
Gd4 C33 2.918(9) .
O1 N1 1.341(9) .
O2 C6 1.291(10) .
O3 C15 1.293(10) .
O3 Gd2 2.454(6) 10_455
O4 C9 1.317(10) .
O5 C10 1.382(11) .
O5 C14 1.439(10) .
O8 C25 1.292(11) .
O8 Gd2 2.550(6) 10_455
O9 C25 1.223(11) .
O9 Gd3 2.342(6) 10_455
O10 C27 1.233(13) .
O11 C27 1.285(14) .
O12 C29 1.262(11) .
O13 C29 1.266(12) .
O14 C31 1.260(11) .
O15 C31 1.259(11) .
O16 C33 1.231(11) .
O17 C33 1.294(11) .
O17 Gd3 2.343(6) 12_345
O1W H1WA 0.8499 .
O1W H1WB 0.8506 .
N1 C1 1.349(11) .
N1 C5 1.361(11) .
N2 C6 1.293(11) .
N2 N3 1.402(10) .
N3 C7 1.291(11) .
N4 C15 1.283(12) .
N4 N5 1.432(12) .
C1 C2 1.388(12) .
C1 C6 1.517(12) .
C2 C3 1.370(13) .
C2 H2A 0.9500 .
C3 C4 1.373(14) .
C3 H3A 0.9500 .
C4 C5 1.378(12) .
C4 H4A 0.9500 .
C5 C15 1.493(12) .
C7 C8 1.444(13) .
C7 H7A 0.9500 .
C8 C9 1.402(12) .
C8 C13 1.413(13) .
C9 C10 1.416(12) .
C10 C11 1.361(13) .
C11 C12 1.406(14) .
C11 H11A 0.9500 .
C12 C13 1.356(14) .
C12 H12A 0.9500 .
C13 H13A 0.9500 .
C14 H14A 0.9800 .
C14 H14B 0.9800 .
C14 H14C 0.9800 .
C24 C25 1.487(14) .
C24 H24A 0.9800 .
C24 H24B 0.9800 .
C24 H24C 0.9800 .
C26 C27 1.481(16) .
C26 H26A 0.9800 .
C26 H26B 0.9800 .
C26 H26C 0.9800 .
C28 C29 1.476(15) .
C28 H28A 0.9800 .
C28 H28B 0.9800 .
C28 H28C 0.9800 .
C30 C31 1.486(14) .
C30 H30A 0.9800 .
C30 H30B 0.9800 .
C30 H30C 0.9800 .
C32 C33 1.491(14) .
C32 H32A 0.9800 .
C32 H32B 0.9800 .
C32 H32C 0.9800 .
O6 C18 1.298(13) .
O6 C18' 1.323(16) .
O6 Gd2 2.236(7) 10_455
N5 C16 1.36(2) .
N5 Gd2 2.552(9) 10_455
C16 C17 1.47(2) .
C16 H16A 0.9500 .
C17 C18 1.3900 .
C17 C22 1.3900 .
C18 C19 1.3900 .
C19 C20 1.3900 .
C19 O7 1.431(17) .
C20 C21 1.3900 .
C20 H20A 0.9500 .
C21 C22 1.3900 .
C21 H21A 0.9500 .
C22 H22A 0.9500 .
O7 C23 1.43(3) .
C16' C17' 1.44(3) .
C16' H16B 0.9500 .
C17' C18' 1.3900 .
C17' C22' 1.3900 .
C18' C19' 1.3900 .
C19' C20' 1.3900 .
C20' C21' 1.3900 .
C20' H20B 0.9500 .
C21' C22' 1.3900 .
C21' H21B 0.9500 .
C22' H22B 0.9500 .
C23 H23A 0.9800 .
C23 H23B 0.9800 .
C23 H23C 0.9800 .
C23' H23D 0.9800 .
C23' H23E 0.9800 .
C23' H23F 0.9800 .
C34 O18 1.365(19) .
C34 H34A 0.9800 .
C34 H34B 0.9800 .
C34 H34C 0.9800 .
O18 H18C 0.8500 .
C35 O19 1.399(19) .
C35 H35A 0.9800 .
C35 H35B 0.9800 .
C35 H35C 0.9800 .
O19 H19A 0.8498 .
O20 C36 1.32(3) .
O20 H20C 0.8500 .
O2W H2WA 0.8504 .
O2W H2WB 0.8499 .
O3W H3WA 0.8501 .
O3W H3WB 0.8500 .
O4W H4WA 0.8500 .
O4W H4WB 0.8502 .
C37 O21 1.313(10) .
C37 H37A 0.9800 .
C37 H37B 0.9800 .
C37 H37C 0.9800 .
O21 H21C 0.8498 .
O5W H5WA 0.8502 .
O5W H5WB 0.8500 .
O6W H6WA 0.8499 .
O6W H6WB 0.8499 .
O7W H7WA 0.8502 .
O7W H7WB 0.8496 .

loop_
_platon_squeeze_void_nr
_platon_squeeze_void_average_x
_platon_squeeze_void_average_y
_platon_squeeze_void_average_z
_platon_squeeze_void_volume
_platon_squeeze_void_count_electrons
1 0.000 0.000 -0.001 2859.7 74.4
2 0.667 0.333 0.141 2856.2 75.4
3 0.333 0.667 0.474 2856.1 75.4
